data_7039154
loop_
_publ_author_name
'Behrle, Andrew C.'
'Walensky, Justin R.'

_publ_section_title
;
 Insertion of (t)BuNC into thorium-phosphorus and thorium-arsenic bonds:
 phosphaazaallene and arsaazaallene moieties in f element chemistry.
;
_journal_issue 24
_journal_name_full 'Dalton transactions (Cambridge, England : 2003)'
_journal_page_first 10042
_journal_page_last 10049
_journal_paper_doi 10.1039/c6dt00776g
_journal_volume 45
_journal_year 2016
_chemical_formula_sum 'C50 H78 As2 Th'
_chemical_formula_weight 1061.00
_space_group_crystal_system monoclinic
_space_group_IT_number 15
_space_group_name_Hall '-C 2yc'
_space_group_name_H-M_alt 'C 1 2/c 1'
_symmetry_space_group_name_Hall '-C 2yc'
_symmetry_space_group_name_H-M 'C 1 2/c 1'
_atom_sites_solution_hydrogens geom
_audit_creation_method SHELXL-2014/7
_audit_update_record
;
2016-02-22 deposited with the CCDC.
2016-04-14 downloaded from the CCDC.
;
_cell_angle_alpha 90
_cell_angle_beta 106.6350(10)
_cell_angle_gamma 90
_cell_formula_units_Z 4
_cell_length_a 23.195(2)
_cell_length_b 12.1067(10)
_cell_length_c 17.8732(15)
_cell_measurement_reflns_used 9993
_cell_measurement_temperature 100(2)
_cell_measurement_theta_max 26.77
_cell_measurement_theta_min 2.38
_cell_volume 4809.0(7)
_computing_cell_refinement 'APEX2 (Bruker AXS, 2008)'
_computing_data_collection 'APEX2 (Bruker AXS, 2008)'
_computing_data_reduction 'APEX2 (Bruker AXS, 2008)'
_computing_molecular_graphics 'X-SEED, Barbour, 2001'
_computing_publication_material 'CIFTAB (Sheldrick, 2013)'
_computing_structure_refinement 'SHELXL-2014(Sheldrick, 2014)'
_computing_structure_solution 'SHELXS-2014 (Sheldrick, 2014)'
_diffrn_ambient_temperature 100(2)
_diffrn_measured_fraction_theta_full 1.000
_diffrn_measured_fraction_theta_max 0.998
_diffrn_measurement_device_type 'Bruker APEXII CCD area detector'
_diffrn_measurement_method 'omega scans'
_diffrn_radiation_type MoK\a
_diffrn_radiation_wavelength 0.71073
_diffrn_reflns_av_R_equivalents 0.0361
_diffrn_reflns_av_unetI/netI 0.0270
_diffrn_reflns_Laue_measured_fraction_full 1.000
_diffrn_reflns_Laue_measured_fraction_max 0.998
_diffrn_reflns_limit_h_max 29
_diffrn_reflns_limit_h_min -29
_diffrn_reflns_limit_k_max 15
_diffrn_reflns_limit_k_min -15
_diffrn_reflns_limit_l_max 22
_diffrn_reflns_limit_l_min -22
_diffrn_reflns_number 26706
_diffrn_reflns_point_group_measured_fraction_full 1.000
_diffrn_reflns_point_group_measured_fraction_max 0.998
_diffrn_reflns_theta_full 25.242
_diffrn_reflns_theta_max 26.828
_diffrn_reflns_theta_min 1.833
_diffrn_standards_decay_% 0.0
_exptl_absorpt_coefficient_mu 4.497
_exptl_absorpt_correction_T_max 0.60
_exptl_absorpt_correction_T_min 0.49
_exptl_absorpt_correction_type multi-scan
_exptl_absorpt_process_details
;
 Data were corrected for decay and absorption using the program SADABS 
 (Sheldrick, G. M. (2003). SADABS. Version 2.10. University of
 G\"ottingen, Germany).
;
_exptl_crystal_colour red
_exptl_crystal_density_diffrn 1.465
_exptl_crystal_description prism
_exptl_crystal_F_000 2136
_exptl_crystal_size_max 0.125
_exptl_crystal_size_mid 0.125
_exptl_crystal_size_min 0.125
_refine_diff_density_max 0.781
_refine_diff_density_min -0.281
_refine_diff_density_rms 0.081
_refine_ls_extinction_method none
_refine_ls_goodness_of_fit_ref 1.039
_refine_ls_hydrogen_treatment constr
_refine_ls_matrix_type full
_refine_ls_number_parameters 261
_refine_ls_number_reflns 5153
_refine_ls_number_restraints 0
_refine_ls_restrained_S_all 1.039
_refine_ls_R_factor_all 0.0226
_refine_ls_R_factor_gt 0.0195
_refine_ls_shift/su_max 0.000
_refine_ls_shift/su_mean 0.000
_refine_ls_structure_factor_coef Fsqd
_refine_ls_weighting_details 'w=1/[\s^2^(Fo^2^)+(0.0219P)^2^+2.8159P] where P=(Fo^2^+2Fc^2^)/3'
_refine_ls_weighting_scheme calc
_refine_ls_wR_factor_gt 0.0437
_refine_ls_wR_factor_ref 0.0446
_reflns_Friedel_coverage 0.000
_reflns_number_gt 4799
_reflns_number_total 5153
_reflns_threshold_expression 'I > 2\s(I)'
_cod_data_source_file c6dt00776g2.cif
_cod_data_source_block Compound_2
_cod_depositor_comments
;
 Marking attached hydrogen atoms.

 Antanas Vaitkus,
 2016-12-23

 Adding full bibliography for 7039153--7039157.cif.
;
_cod_database_code 7039154
_shelx_shelxl_version_number 2014/7
_shelx_space_group_comment
;
The symmetry employed for this shelxl refinement is uniquely defined
by the following loop, which should always be used as a source of
symmetry information in preference to the above space-group names.
They are only intended as comments.
;
_shelx_estimated_absorpt_t_min 0.603
_shelx_estimated_absorpt_t_max 0.603
_shelxl_version_number 2014_7

loop_
_space_group_symop_operation_xyz
'x, y, z'
'-x, y, -z+1/2'
'x+1/2, y+1/2, z'
'-x+1/2, y+1/2, -z+1/2'
'-x, -y, -z'
'x, -y, z-1/2'
'-x+1/2, -y+1/2, -z'
'x+1/2, -y+1/2, z-1/2'

loop_
_atom_site_label
_atom_site_type_symbol
_atom_site_fract_x
_atom_site_fract_y
_atom_site_fract_z
_atom_site_U_iso_or_equiv
_atom_site_adp_type
_atom_site_occupancy
_atom_site_site_symmetry_order
_atom_site_calc_flag
_atom_site_refinement_flags_posn
_atom_site_refinement_flags_adp
_atom_site_refinement_flags_occupancy
_atom_site_disorder_assembly
_atom_site_disorder_group
_atom_site_attached_hydrogens
Th1 Th 0.0000 0.12171(2) 0.2500 0.01237(4) Uani 1 2 d S T P . . 0
C1 C -0.03704(11) 0.12456(19) 0.08359(13) 0.0190(5) Uani 1 1 d . . . . . 0
C11 C -0.13475(10) 0.33786(19) 0.28452(13) 0.0163(5) Uani 1 1 d . . . . . 0
C3 C -0.02698(11) -0.0467(2) 0.14051(14) 0.0212(5) Uani 1 1 d . . . . . 0
C13 C -0.13110(10) 0.45388(19) 0.39659(13) 0.0169(5) Uani 1 1 d . . . . . 0
H13 H -0.1121 0.5109 0.4315 0.020 Uiso 1 1 calc R U . . . 0
C23 C -0.22065(11) 0.1959(2) 0.23914(15) 0.0230(5) Uani 1 1 d . . . . . 0
H23 H -0.1916 0.1608 0.2145 0.028 Uiso 1 1 calc R U . . . 0
C14 C -0.18149(10) 0.40174(18) 0.40793(14) 0.0168(5) Uani 1 1 d . . . . . 0
C15 C -0.20897(10) 0.32062(19) 0.35493(14) 0.0184(5) Uani 1 1 d . . . . . 0
H15 H -0.2445 0.2869 0.3604 0.022 Uiso 1 1 calc R U . . . 0
C17 C -0.05600(10) 0.49179(19) 0.32131(14) 0.0185(5) Uani 1 1 d . . . . . 0
H17 H -0.0319 0.4408 0.2981 0.022 Uiso 1 1 calc R U . . . 0
C12 C -0.10774(10) 0.42485(19) 0.33548(13) 0.0157(5) Uani 1 1 d . . . . . 0
C5 C 0.02459(11) 0.0953(2) 0.10528(14) 0.0211(5) Uani 1 1 d . . . . . 0
C18 C -0.01311(11) 0.5427(2) 0.39455(14) 0.0251(6) Uani 1 1 d . . . . . 0
H18A H -0.0342 0.6002 0.4150 0.038 Uiso 1 1 calc R U . . . 0
H18B H 0.0214 0.5752 0.3814 0.038 Uiso 1 1 calc R U . . . 0
H18C H 0.0009 0.4852 0.4342 0.038 Uiso 1 1 calc R U . . . 0
C4 C 0.03111(11) -0.0096(2) 0.14110(14) 0.0220(5) Uani 1 1 d . . . . . 0
C19 C -0.08213(11) 0.5814(2) 0.26083(16) 0.0277(6) Uani 1 1 d . . . . . 0
H19A H -0.1058 0.6333 0.2821 0.042 Uiso 1 1 calc R U . . . 0
H19B H -0.1081 0.5472 0.2134 0.042 Uiso 1 1 calc R U . . . 0
H19C H -0.0493 0.6211 0.2482 0.042 Uiso 1 1 calc R U . . . 0
C25 C -0.24585(13) 0.1047(2) 0.27985(17) 0.0312(6) Uani 1 1 d . . . . . 0
H25A H -0.2142 0.0781 0.3252 0.047 Uiso 1 1 calc R U . . . 0
H25B H -0.2602 0.0435 0.2434 0.047 Uiso 1 1 calc R U . . . 0
H25C H -0.2793 0.1341 0.2971 0.047 Uiso 1 1 calc R U . . . 0
C6 C -0.06318(14) 0.2235(2) 0.03449(15) 0.0316(6) Uani 1 1 d . . . . . 0
H6A H -0.0417 0.2903 0.0583 0.047 Uiso 1 1 calc R U . . . 0
H6B H -0.1059 0.2305 0.0314 0.047 Uiso 1 1 calc R U . . . 0
H6C H -0.0589 0.2142 -0.0181 0.047 Uiso 1 1 calc R U . . . 0
C20 C -0.20346(11) 0.4217(2) 0.47885(14) 0.0202(5) Uani 1 1 d . . . . . 0
H20 H -0.2475 0.4050 0.4634 0.024 Uiso 1 1 calc R U . . . 0
C22 C -0.17239(13) 0.3397(2) 0.54308(15) 0.0315(6) Uani 1 1 d . . . . . 0
H22A H -0.1805 0.2641 0.5232 0.047 Uiso 1 1 calc R U . . . 0
H22B H -0.1879 0.3494 0.5882 0.047 Uiso 1 1 calc R U . . . 0
H22C H -0.1289 0.3531 0.5589 0.047 Uiso 1 1 calc R U . . . 0
C16 C -0.18692(10) 0.28619(19) 0.29403(14) 0.0183(5) Uani 1 1 d . . . . . 0
C21 C -0.19534(14) 0.5395(2) 0.51055(17) 0.0381(7) Uani 1 1 d . . . . . 0
H21A H -0.1523 0.5572 0.5289 0.057 Uiso 1 1 calc R U . . . 0
H21B H -0.2130 0.5460 0.5541 0.057 Uiso 1 1 calc R U . . . 0
H21C H -0.2155 0.5911 0.4690 0.057 Uiso 1 1 calc R U . . . 0
C2 C -0.06922(10) 0.0369(2) 0.10532(13) 0.0195(5) Uani 1 1 d . . . . . 0
C7 C -0.13635(11) 0.0234(2) 0.08496(16) 0.0298(6) Uani 1 1 d . . . . . 0
H7A H -0.1558 0.0954 0.0712 0.045 Uiso 1 1 calc R U . . . 0
H7B H -0.1472 -0.0071 0.1299 0.045 Uiso 1 1 calc R U . . . 0
H7C H -0.1499 -0.0270 0.0405 0.045 Uiso 1 1 calc R U . . . 0
C10 C 0.07267(13) 0.1535(2) 0.07857(17) 0.0347(7) Uani 1 1 d . . . . . 0
H10A H 0.0730 0.1248 0.0274 0.052 Uiso 1 1 calc R U . . . 0
H10B H 0.1120 0.1407 0.1164 0.052 Uiso 1 1 calc R U . . . 0
H10C H 0.0643 0.2330 0.0745 0.052 Uiso 1 1 calc R U . . . 0
C9 C 0.08960(12) -0.0733(2) 0.16694(17) 0.0354(7) Uani 1 1 d . . . . . 0
H9A H 0.0813 -0.1500 0.1780 0.053 Uiso 1 1 calc R U . . . 0
H9B H 0.1160 -0.0394 0.2142 0.053 Uiso 1 1 calc R U . . . 0
H9C H 0.1094 -0.0718 0.1253 0.053 Uiso 1 1 calc R U . . . 0
C8 C -0.04454(14) -0.1624(2) 0.15645(17) 0.0359(7) Uani 1 1 d . . . . . 0
H8A H -0.0626 -0.2003 0.1068 0.054 Uiso 1 1 calc R U . . . 0
H8B H -0.0737 -0.1591 0.1867 0.054 Uiso 1 1 calc R U . . . 0
H8C H -0.0087 -0.2028 0.1862 0.054 Uiso 1 1 calc R U . . . 0
C24 C -0.27073(14) 0.2482(3) 0.17391(17) 0.0442(8) Uani 1 1 d . . . . . 0
H24A H -0.2983 0.2885 0.1967 0.066 Uiso 1 1 calc R U . . . 0
H24B H -0.2929 0.1902 0.1392 0.066 Uiso 1 1 calc R U . . . 0
H24C H -0.2531 0.2994 0.1441 0.066 Uiso 1 1 calc R U . . . 0
As2 As -0.1082(3) 0.2726(5) 0.19817(19) 0.0183(6) Uani 0.411(15) 1 d . . P A 2 1
As1 As -0.09353(17) 0.3000(3) 0.20576(11) 0.0154(4) Uani 0.589(15) 1 d . . P A 1 1

loop_
_atom_site_aniso_label
_atom_site_aniso_U_11
_atom_site_aniso_U_22
_atom_site_aniso_U_33
_atom_site_aniso_U_23
_atom_site_aniso_U_13
_atom_site_aniso_U_12
Th1 0.01340(6) 0.01092(6) 0.01336(6) 0.000 0.00476(4) 0.000
C1 0.0294(13) 0.0171(11) 0.0113(11) -0.0038(9) 0.0069(10) 0.0001(10)
C11 0.0165(11) 0.0178(11) 0.0151(11) 0.0022(9) 0.0051(9) 0.0053(9)
C3 0.0301(14) 0.0154(12) 0.0174(12) -0.0054(10) 0.0055(10) -0.0032(10)
C13 0.0194(12) 0.0146(11) 0.0159(11) 0.0001(9) 0.0040(9) 0.0004(9)
C23 0.0196(12) 0.0241(13) 0.0277(14) -0.0105(11) 0.0106(11) -0.0026(10)
C14 0.0154(11) 0.0167(12) 0.0187(12) 0.0009(9) 0.0056(9) 0.0032(9)
C15 0.0134(11) 0.0193(12) 0.0229(13) 0.0012(10) 0.0058(10) -0.0005(9)
C17 0.0172(12) 0.0196(12) 0.0203(12) 0.0036(10) 0.0080(10) -0.0001(10)
C12 0.0143(11) 0.0165(11) 0.0155(11) 0.0027(9) 0.0029(9) 0.0026(9)
C5 0.0253(13) 0.0235(13) 0.0174(12) -0.0091(10) 0.0107(10) -0.0064(10)
C18 0.0230(13) 0.0269(14) 0.0271(14) -0.0035(11) 0.0096(11) -0.0074(11)
C4 0.0234(13) 0.0216(13) 0.0212(13) -0.0104(10) 0.0066(10) 0.0028(10)
C19 0.0209(13) 0.0282(14) 0.0345(15) 0.0149(12) 0.0085(12) -0.0001(11)
C25 0.0274(14) 0.0286(15) 0.0386(16) -0.0107(12) 0.0111(12) -0.0112(12)
C6 0.0554(19) 0.0222(14) 0.0183(13) 0.0008(11) 0.0122(13) 0.0065(13)
C20 0.0154(12) 0.0267(13) 0.0204(12) -0.0045(10) 0.0082(10) -0.0035(10)
C22 0.0353(16) 0.0397(16) 0.0228(14) 0.0023(12) 0.0136(12) -0.0041(13)
C16 0.0169(12) 0.0166(12) 0.0217(13) -0.0003(9) 0.0062(10) 0.0018(9)
C21 0.056(2) 0.0306(15) 0.0384(17) -0.0110(13) 0.0310(15) -0.0056(14)
C2 0.0190(12) 0.0230(12) 0.0163(12) -0.0073(10) 0.0050(10) -0.0036(10)
C7 0.0207(13) 0.0395(16) 0.0279(14) -0.0124(12) 0.0046(11) -0.0041(12)
C10 0.0412(17) 0.0410(17) 0.0293(15) -0.0144(13) 0.0222(13) -0.0181(14)
C9 0.0293(15) 0.0387(17) 0.0349(16) -0.0119(13) 0.0039(13) 0.0134(13)
C8 0.0518(19) 0.0203(13) 0.0314(16) -0.0052(12) 0.0054(14) -0.0099(13)
C24 0.0472(19) 0.0423(18) 0.0313(17) -0.0076(14) -0.0079(14) -0.0112(15)
As2 0.0192(11) 0.0203(11) 0.0170(5) 0.0000(6) 0.0076(6) 0.0044(9)
As1 0.0155(7) 0.0170(7) 0.0145(3) -0.0010(4) 0.0057(4) 0.0024(5)

loop_
_atom_type_symbol
_atom_type_description
_atom_type_scat_dispersion_real
_atom_type_scat_dispersion_imag
_atom_type_scat_source
C C 0.0033 0.0016 'International Tables Vol C Tables 4.2.6.8 and 6.1.1.4'
H H 0.0000 0.0000 'International Tables Vol C Tables 4.2.6.8 and 6.1.1.4'
As As 0.0499 2.0058 'International Tables Vol C Tables 4.2.6.8 and 6.1.1.4'
Th Th -7.2400 8.8979 'International Tables Vol C Tables 4.2.6.8 and 6.1.1.4'

loop_
_geom_angle_atom_site_label_1
_geom_angle_atom_site_label_2
_geom_angle_atom_site_label_3
_geom_angle
_geom_angle_site_symmetry_1
_geom_angle_site_symmetry_3
C4 Th1 C4 109.77(11) 2 .
C4 Th1 C3 29.67(7) 2 2
C4 Th1 C3 91.27(7) . 2
C4 Th1 C3 91.27(7) 2 .
C4 Th1 C3 29.67(7) . .
C3 Th1 C3 85.23(10) 2 .
C4 Th1 C2 103.97(7) 2 .
C4 Th1 C2 48.65(7) . .
C3 Th1 C2 109.51(7) 2 .
C3 Th1 C2 29.51(7) . .
C4 Th1 C2 48.65(7) 2 2
C4 Th1 C2 103.98(7) . 2
C3 Th1 C2 29.51(7) 2 2
C3 Th1 C2 109.52(7) . 2
C2 Th1 C2 137.27(10) . 2
C4 Th1 C5 137.92(8) 2 .
C4 Th1 C5 29.24(7) . .
C3 Th1 C5 119.99(7) 2 .
C3 Th1 C5 48.19(7) . .
C2 Th1 C5 47.87(7) . .
C2 Th1 C5 126.03(7) 2 .
C4 Th1 C5 29.24(7) 2 2
C4 Th1 C5 137.92(8) . 2
C3 Th1 C5 48.19(7) 2 2
C3 Th1 C5 119.99(7) . 2
C2 Th1 C5 126.03(7) . 2
C2 Th1 C5 47.87(7) 2 2
C5 Th1 C5 166.99(10) . 2
C4 Th1 C1 132.87(7) 2 .
C4 Th1 C1 48.21(7) . .
C3 Th1 C1 133.28(7) 2 .
C3 Th1 C1 48.10(7) . .
C2 Th1 C1 28.89(7) . .
C2 Th1 C1 152.17(7) 2 .
C5 Th1 C1 28.88(7) . .
C5 Th1 C1 151.44(7) 2 .
C4 Th1 C1 48.21(7) 2 2
C4 Th1 C1 132.87(7) . 2
C3 Th1 C1 48.10(7) 2 2
C3 Th1 C1 133.28(7) . 2
C2 Th1 C1 152.17(7) . 2
C2 Th1 C1 28.89(7) 2 2
C5 Th1 C1 151.44(7) . 2
C5 Th1 C1 28.88(7) 2 2
C1 Th1 C1 178.62(9) . 2
C4 Th1 As1 122.88(7) 2 2
C4 Th1 As1 106.53(8) . 2
C3 Th1 As1 110.06(10) 2 2
C3 Th1 As1 135.68(7) . 2
C2 Th1 As1 133.06(6) . 2
C2 Th1 As1 80.87(9) 2 2
C5 Th1 As1 90.14(6) . 2
C5 Th1 As1 99.23(6) 2 2
C1 Th1 As1 104.21(6) . 2
C1 Th1 As1 74.76(6) 2 2
C4 Th1 As1 106.53(8) 2 .
C4 Th1 As1 122.88(7) . .
C3 Th1 As1 135.67(7) 2 .
C3 Th1 As1 110.06(10) . .
C2 Th1 As1 80.87(9) . .
C2 Th1 As1 133.06(6) 2 .
C5 Th1 As1 99.23(6) . .
C5 Th1 As1 90.14(6) 2 .
C1 Th1 As1 74.76(6) . .
C1 Th1 As1 104.21(6) 2 .
As1 Th1 As1 88.0(2) 2 .
C2 C1 C5 108.0(2) . .
C2 C1 C6 126.9(2) . .
C5 C1 C6 124.4(2) . .
C2 C1 Th1 74.30(13) . .
C5 C1 Th1 74.45(13) . .
C6 C1 Th1 124.65(15) . .
C16 C11 C12 119.2(2) . .
C16 C11 As1 126.2(2) . .
C12 C11 As1 114.7(2) . .
C16 C11 As2 112.6(3) . .
C12 C11 As2 128.2(3) . .
C4 C3 C2 108.1(2) . .
C4 C3 C8 126.9(2) . .
C2 C3 C8 123.7(2) . .
C4 C3 Th1 74.89(13) . .
C2 C3 Th1 77.07(13) . .
C8 C3 Th1 124.65(17) . .
C14 C13 C12 122.0(2) . .
C14 C13 H13 119.0 . .
C12 C13 H13 119.0 . .
C16 C23 C25 114.0(2) . .
C16 C23 C24 109.3(2) . .
C25 C23 C24 110.6(2) . .
C16 C23 H23 107.5 . .
C25 C23 H23 107.5 . .
C24 C23 H23 107.5 . .
C15 C14 C13 117.5(2) . .
C15 C14 C20 119.1(2) . .
C13 C14 C20 123.1(2) . .
C14 C15 C16 123.1(2) . .
C14 C15 H15 118.4 . .
C16 C15 H15 118.4 . .
C12 C17 C18 114.91(19) . .
C12 C17 C19 108.81(19) . .
C18 C17 C19 110.4(2) . .
C12 C17 H17 107.5 . .
C18 C17 H17 107.5 . .
C19 C17 H17 107.5 . .
C13 C12 C11 119.4(2) . .
C13 C12 C17 119.7(2) . .
C11 C12 C17 120.8(2) . .
C4 C5 C1 108.6(2) . .
C4 C5 C10 124.9(2) . .
C1 C5 C10 125.2(2) . .
C4 C5 Th1 73.12(13) . .
C1 C5 Th1 76.67(13) . .
C10 C5 Th1 126.81(16) . .
C17 C18 H18A 109.5 . .
C17 C18 H18B 109.5 . .
H18A C18 H18B 109.5 . .
C17 C18 H18C 109.5 . .
H18A C18 H18C 109.5 . .
H18B C18 H18C 109.5 . .
C5 C4 C3 107.7(2) . .
C5 C4 C9 124.6(2) . .
C3 C4 C9 127.5(2) . .
C5 C4 Th1 77.64(13) . .
C3 C4 Th1 75.43(13) . .
C9 C4 Th1 118.05(16) . .
C17 C19 H19A 109.5 . .
C17 C19 H19B 109.5 . .
H19A C19 H19B 109.5 . .
C17 C19 H19C 109.5 . .
H19A C19 H19C 109.5 . .
H19B C19 H19C 109.5 . .
C23 C25 H25A 109.5 . .
C23 C25 H25B 109.5 . .
H25A C25 H25B 109.5 . .
C23 C25 H25C 109.5 . .
H25A C25 H25C 109.5 . .
H25B C25 H25C 109.5 . .
C1 C6 H6A 109.5 . .
C1 C6 H6B 109.5 . .
H6A C6 H6B 109.5 . .
C1 C6 H6C 109.5 . .
H6A C6 H6C 109.5 . .
H6B C6 H6C 109.5 . .
C14 C20 C21 115.1(2) . .
C14 C20 C22 108.9(2) . .
C21 C20 C22 110.2(2) . .
C14 C20 H20 107.4 . .
C21 C20 H20 107.4 . .
C22 C20 H20 107.4 . .
C20 C22 H22A 109.5 . .
C20 C22 H22B 109.5 . .
H22A C22 H22B 109.5 . .
C20 C22 H22C 109.5 . .
H22A C22 H22C 109.5 . .
H22B C22 H22C 109.5 . .
C15 C16 C11 118.7(2) . .
C15 C16 C23 118.8(2) . .
C11 C16 C23 122.5(2) . .
C20 C21 H21A 109.5 . .
C20 C21 H21B 109.5 . .
H21A C21 H21B 109.5 . .
C20 C21 H21C 109.5 . .
H21A C21 H21C 109.5 . .
H21B C21 H21C 109.5 . .
C1 C2 C3 107.7(2) . .
C1 C2 C7 127.4(2) . .
C3 C2 C7 124.3(2) . .
C1 C2 Th1 76.81(13) . .
C3 C2 Th1 73.42(13) . .
C7 C2 Th1 122.71(15) . .
C2 C7 H7A 109.5 . .
C2 C7 H7B 109.5 . .
H7A C7 H7B 109.5 . .
C2 C7 H7C 109.5 . .
H7A C7 H7C 109.5 . .
H7B C7 H7C 109.5 . .
C5 C10 H10A 109.5 . .
C5 C10 H10B 109.5 . .
H10A C10 H10B 109.5 . .
C5 C10 H10C 109.5 . .
H10A C10 H10C 109.5 . .
H10B C10 H10C 109.5 . .
C4 C9 H9A 109.5 . .
C4 C9 H9B 109.5 . .
H9A C9 H9B 109.5 . .
C4 C9 H9C 109.5 . .
H9A C9 H9C 109.5 . .
H9B C9 H9C 109.5 . .
C3 C8 H8A 109.5 . .
C3 C8 H8B 109.5 . .
H8A C8 H8B 109.5 . .
C3 C8 H8C 109.5 . .
H8A C8 H8C 109.5 . .
H8B C8 H8C 109.5 . .
C23 C24 H24A 109.5 . .
C23 C24 H24B 109.5 . .
H24A C24 H24B 109.5 . .
C23 C24 H24C 109.5 . .
H24A C24 H24C 109.5 . .
H24B C24 H24C 109.5 . .
C11 As2 Th1 114.67(14) . .
C11 As1 Th1 116.19(9) . .

loop_
_geom_bond_atom_site_label_1
_geom_bond_atom_site_label_2
_geom_bond_distance
_geom_bond_site_symmetry_2
Th1 C4 2.764(2) 2
Th1 C4 2.764(2) .
Th1 C3 2.771(2) 2
Th1 C3 2.771(2) .
Th1 C2 2.818(2) .
Th1 C2 2.818(2) 2
Th1 C5 2.822(2) .
Th1 C5 2.822(2) 2
Th1 C1 2.850(2) .
Th1 C1 2.850(2) 2
Th1 As1 3.0013(14) 2
Th1 As1 3.0014(14) .
C1 C2 1.414(3) .
C1 C5 1.415(3) .
C1 C6 1.506(3) .
C11 C16 1.415(3) .
C11 C12 1.416(3) .
C11 As1 1.969(3) .
C11 As2 1.982(3) .
C3 C4 1.417(3) .
C3 C2 1.424(3) .
C3 C8 1.508(4) .
C13 C14 1.393(3) .
C13 C12 1.396(3) .
C13 H13 0.9500 .
C23 C16 1.526(3) .
C23 C25 1.527(4) .
C23 C24 1.528(4) .
C23 H23 1.0000 .
C14 C15 1.386(3) .
C14 C20 1.515(3) .
C15 C16 1.392(3) .
C15 H15 0.9500 .
C17 C12 1.528(3) .
C17 C18 1.529(3) .
C17 C19 1.529(3) .
C17 H17 1.0000 .
C5 C4 1.411(3) .
C5 C10 1.508(3) .
C18 H18A 0.9800 .
C18 H18B 0.9800 .
C18 H18C 0.9800 .
C4 C9 1.513(3) .
C19 H19A 0.9800 .
C19 H19B 0.9800 .
C19 H19C 0.9800 .
C25 H25A 0.9800 .
C25 H25B 0.9800 .
C25 H25C 0.9800 .
C6 H6A 0.9800 .
C6 H6B 0.9800 .
C6 H6C 0.9800 .
C20 C21 1.527(4) .
C20 C22 1.533(4) .
C20 H20 1.0000 .
C22 H22A 0.9800 .
C22 H22B 0.9800 .
C22 H22C 0.9800 .
C21 H21A 0.9800 .
C21 H21B 0.9800 .
C21 H21C 0.9800 .
C2 C7 1.503(3) .
C7 H7A 0.9800 .
C7 H7B 0.9800 .
C7 H7C 0.9800 .
C10 H10A 0.9800 .
C10 H10B 0.9800 .
C10 H10C 0.9800 .
C9 H9A 0.9800 .
C9 H9B 0.9800 .
C9 H9C 0.9800 .
C8 H8A 0.9800 .
C8 H8B 0.9800 .
C8 H8C 0.9800 .
C24 H24A 0.9800 .
C24 H24B 0.9800 .
C24 H24C 0.9800 .

loop_
_geom_torsion_atom_site_label_1
_geom_torsion_atom_site_label_2
_geom_torsion_atom_site_label_3
_geom_torsion_atom_site_label_4
_geom_torsion
C12 C13 C14 C15 -1.4(3)
C12 C13 C14 C20 172.5(2)
C13 C14 C15 C16 3.1(4)
C20 C14 C15 C16 -171.1(2)
C14 C13 C12 C11 -1.8(3)
C14 C13 C12 C17 174.4(2)
C16 C11 C12 C13 3.4(3)
As1 C11 C12 C13 -176.07(17)
As2 C11 C12 C13 -175.46(19)
C16 C11 C12 C17 -172.7(2)
As1 C11 C12 C17 7.8(3)
As2 C11 C12 C17 8.4(3)
C18 C17 C12 C13 30.8(3)
C19 C17 C12 C13 -93.5(3)
C18 C17 C12 C11 -153.1(2)
C19 C17 C12 C11 82.6(3)
C2 C1 C5 C4 -0.6(3)
C6 C1 C5 C4 -171.6(2)
Th1 C1 C5 C4 66.77(16)
C2 C1 C5 C10 166.8(2)
C6 C1 C5 C10 -4.3(4)
Th1 C1 C5 C10 -125.9(2)
C2 C1 C5 Th1 -67.33(16)
C6 C1 C5 Th1 121.7(2)
C1 C5 C4 C3 1.0(3)
C10 C5 C4 C3 -166.4(2)
Th1 C5 C4 C3 70.12(16)
C1 C5 C4 C9 175.2(2)
C10 C5 C4 C9 7.8(4)
Th1 C5 C4 C9 -115.7(2)
C1 C5 C4 Th1 -69.14(16)
C10 C5 C4 Th1 123.5(2)
C2 C3 C4 C5 -1.0(3)
C8 C3 C4 C5 166.1(2)
Th1 C3 C4 C5 -71.64(16)
C2 C3 C4 C9 -175.0(2)
C8 C3 C4 C9 -7.9(4)
Th1 C3 C4 C9 114.4(2)
C2 C3 C4 Th1 70.62(16)
C8 C3 C4 Th1 -122.3(2)
C15 C14 C20 C21 -151.1(2)
C13 C14 C20 C21 35.0(3)
C15 C14 C20 C22 84.5(3)
C13 C14 C20 C22 -89.3(3)
C14 C15 C16 C11 -1.4(4)
C14 C15 C16 C23 179.8(2)
C12 C11 C16 C15 -1.9(3)
As1 C11 C16 C15 177.56(18)
As2 C11 C16 C15 177.17(18)
C12 C11 C16 C23 176.8(2)
As1 C11 C16 C23 -3.7(3)
As2 C11 C16 C23 -4.1(3)
C25 C23 C16 C15 -38.3(3)
C24 C23 C16 C15 86.1(3)
C25 C23 C16 C11 143.0(2)
C24 C23 C16 C11 -92.6(3)
C5 C1 C2 C3 -0.1(3)
C6 C1 C2 C3 170.7(2)
Th1 C1 C2 C3 -67.51(16)
C5 C1 C2 C7 -171.3(2)
C6 C1 C2 C7 -0.5(4)
Th1 C1 C2 C7 121.3(2)
C5 C1 C2 Th1 67.43(16)
C6 C1 C2 Th1 -121.8(2)
C4 C3 C2 C1 0.7(3)
C8 C3 C2 C1 -167.0(2)
Th1 C3 C2 C1 69.81(16)
C4 C3 C2 C7 172.2(2)
C8 C3 C2 C7 4.6(4)
Th1 C3 C2 C7 -118.7(2)
C4 C3 C2 Th1 -69.13(16)
C8 C3 C2 Th1 123.2(2)
